data_1510883
loop_
_publ_author_name
'Keszler, D.A.'
'Smith, R.W.'

_publ_section_title
;
 Synthesis, structure and properties of the noncentrosymmetric pyroborate
 Ba Cu B2 O5
;
_journal_name_full 'Journal of Solid State Chemistry'
_journal_page_first 184
_journal_page_last 188
_journal_paper_doi 10.1006/jssc.1996.7204
_journal_volume 129
_journal_year 1997
_chemical_formula_sum 'B2 Ba Cu O5'
_chemical_name_systematic 'Ba Cu (B2 O5)'
_space_group_IT_number 5
_symmetry_space_group_name_Hall 'C 2y'
_symmetry_space_group_name_H-M 'C 1 2 1'
_cell_angle_alpha 90
_cell_angle_beta 96.14
_cell_angle_gamma 90
_cell_formula_units_Z 2
_cell_length_a 6.485
_cell_length_b 9.165
_cell_length_c 3.971
_cell_volume 234.663
_citation_journal_id_ASTM JSSCBI
_cod_data_source_file boron_4.cif
_cod_data_source_block B2Ba1Cu1O5
_cod_original_cell_volume 234.6626
_cod_original_formula_sum 'B2 Ba1 Cu1 O5'
_cod_database_code 1510883

loop_
_symmetry_equiv_pos_as_xyz
x,y,z
-x,y,-z
x+1/2,y+1/2,z
-x+1/2,y+1/2,-z

loop_
_atom_site_label
_atom_site_type_symbol
_atom_site_fract_x
_atom_site_fract_y
_atom_site_fract_z
_atom_site_occupancy
_atom_site_U_iso_or_equiv
Ba1 Ba+2 0 0 0 1 0.0
B1 B+3 0.1792 0.3087 0.4 1 0.0
O1 O-2 0 0.238 0.5 1 0.0
O3 O-2 0.3132 0.2279 0.243 1 0.0
O2 O-2 0.2137 0.4529 0.465 1 0.0
Cu1 Cu+2 0 0.5898 0.5 1 0.0
